data_4504128
loop_
_publ_author_name
'Fu, Ruibiao'
'Hu, Shengmin'
'Wu, Xintao'

_publ_section_title
;
 Mix-Solvothermal Syntheses, Characterization, and Properties of New Zinc
 Diphosphonates with Zn&#x2212;O&#x2212;P Chains, Layers, and 3D
 Frameworks
;
_journal_issue 6
_journal_name_full 'Crystal Growth &amp; Design'
_journal_page_first 1134
_journal_paper_doi 10.1021/cg060833m
_journal_volume 7
_journal_year 2007
_chemical_formula_sum 'C4 H13 N O6 P2 Zn'
_chemical_formula_weight 298.46
_chemical_name_systematic
; 
 ? 
;
_space_group_IT_number 2
_symmetry_cell_setting triclinic
_symmetry_space_group_name_Hall '-P 1'
_symmetry_space_group_name_H-M 'P -1'
_atom_sites_solution_hydrogens geom
_atom_sites_solution_primary direct
_atom_sites_solution_secondary difmap
_audit_creation_method SHELXL-97
_cell_angle_alpha 92.918(4)
_cell_angle_beta 98.418(6)
_cell_angle_gamma 90.801(6)
_cell_formula_units_Z 2
_cell_length_a 4.8852(18)
_cell_length_b 9.986(4)
_cell_length_c 10.432(4)
_cell_measurement_reflns_used 1386
_cell_measurement_temperature 130.15
_cell_measurement_theta_max 27.4835
_cell_measurement_theta_min 3.9566
_cell_volume 502.7(3)
_computing_structure_refinement 'SHELXL-97 (Sheldrick, 1997)'
_computing_structure_solution 'SHELXS-97 (Sheldrick, 1990)'
_diffrn_ambient_temperature 130.15
_diffrn_measured_fraction_theta_full 0.981
_diffrn_measured_fraction_theta_max 0.981
_diffrn_radiation_monochromator graphite
_diffrn_radiation_source 'Rotating Anode'
_diffrn_radiation_type MoK\a
_diffrn_radiation_wavelength 0.71073
_diffrn_reflns_av_R_equivalents 0.0137
_diffrn_reflns_av_sigmaI/netI 0.0236
_diffrn_reflns_limit_h_max 6
_diffrn_reflns_limit_h_min -5
_diffrn_reflns_limit_k_max 12
_diffrn_reflns_limit_k_min -12
_diffrn_reflns_limit_l_max 13
_diffrn_reflns_limit_l_min -12
_diffrn_reflns_number 3851
_diffrn_reflns_theta_full 27.48
_diffrn_reflns_theta_max 27.48
_diffrn_reflns_theta_min 3.95
_exptl_absorpt_coefficient_mu 2.765
_exptl_absorpt_correction_T_max 1.0000
_exptl_absorpt_correction_T_min 0.7324
_exptl_absorpt_correction_type multi-scan
_exptl_crystal_colour colorless
_exptl_crystal_density_diffrn 1.972
_exptl_crystal_density_method 'not measured'
_exptl_crystal_description prism
_exptl_crystal_F_000 304
_exptl_crystal_size_max 0.6000
_exptl_crystal_size_mid 0.1000
_exptl_crystal_size_min 0.0800
_refine_diff_density_max 0.438
_refine_diff_density_min -0.513
_refine_diff_density_rms 0.081
_refine_ls_extinction_method none
_refine_ls_goodness_of_fit_ref 1.112
_refine_ls_hydrogen_treatment mixed
_refine_ls_matrix_type full
_refine_ls_number_parameters 179
_refine_ls_number_reflns 2270
_refine_ls_number_restraints 0
_refine_ls_restrained_S_all 1.112
_refine_ls_R_factor_all 0.0244
_refine_ls_R_factor_gt 0.0218
_refine_ls_shift/su_max 0.000
_refine_ls_shift/su_mean 0.000
_refine_ls_structure_factor_coef Fsqd
_refine_ls_weighting_details 'calc w=1/[\s^2^(Fo^2^)+(0.0259P)^2^+0.4136P] where P=(Fo^2^+2Fc^2^)/3'
_refine_ls_weighting_scheme calc
_refine_ls_wR_factor_gt 0.0556
_refine_ls_wR_factor_ref 0.0575
_reflns_number_gt 2111
_reflns_number_total 2270
_reflns_threshold_expression >2sigma(I)
_cod_data_source_file cg060833mrom20061123_040212.cif
_cod_data_source_block 8
_cod_depositor_comments
;
The following automatic conversions were performed:

'_symmetry_cell_setting' value 'Triclinic' changed to 'triclinic'
according to /home/saulius/struct/CIF-dictionaries/cif_core.dic
dictionary named 'cif_core.dic' version 2.4.1 from
2010-06-29.

'_exptl_absorpt_correction_type' value 'Multi-scan'
changed to 'multi-scan' according to
/home/saulius/struct/CIF-dictionaries/cif_core.dic dictionary named
'cif_core.dic' version 2.4.1 from 2010-06-29.

Automatic conversion script
Id: cif_fix_values 1715 2011-07-08 13:25:40Z adriana 
;
_cod_original_cell_volume 502.6(3)
_cod_original_sg_symbol_H-M P-1
_cod_database_code 4504128

loop_
_symmetry_equiv_pos_as_xyz
'x, y, z'
'-x, -y, -z'

loop_
_atom_site_label
_atom_site_type_symbol
_atom_site_fract_x
_atom_site_fract_y
_atom_site_fract_z
_atom_site_U_iso_or_equiv
_atom_site_adp_type
_atom_site_occupancy
_atom_site_symmetry_multiplicity
_atom_site_calc_flag
Zn1 Zn 0.34556(5) 0.11113(2) 0.12597(2) 0.00759(8) Uani 1 1 d
P1 P 0.24160(11) 0.25630(5) 0.40458(5) 0.00807(11) Uani 1 1 d
P2 P 0.18953(10) -0.18578(5) 0.03031(5) 0.00670(11) Uani 1 1 d
O1 O 0.5034(3) 0.29518(16) 0.50836(15) 0.0158(3) Uani 1 1 d
H5 H 0.638(7) 0.271(3) 0.492(3) 0.034(9) Uiso 1 1 d
O2 O 0.0140(3) 0.20465(15) 0.47430(14) 0.0140(3) Uani 1 1 d
O3 O 0.3318(3) 0.15624(14) 0.30651(14) 0.0136(3) Uani 1 1 d
O4 O 0.1262(3) 0.19303(14) -0.01559(13) 0.0109(3) Uani 1 1 d
O5 O 0.3042(3) -0.08425(13) 0.14229(13) 0.0103(3) Uani 1 1 d
O6 O 0.2787(3) -0.15100(14) -0.09844(13) 0.0102(3) Uani 1 1 d
C1 C 0.1227(5) 0.4072(2) 0.3307(2) 0.0126(4) Uani 1 1 d
H6 H 0.083(6) 0.474(3) 0.400(3) 0.026(7) Uiso 1 1 d
H7 H -0.050(6) 0.386(3) 0.289(3) 0.023(7) Uiso 1 1 d
C2 C 0.3015(4) -0.5307(2) 0.2390(2) 0.0117(4) Uani 1 1 d
H8 H 0.497(6) -0.514(3) 0.284(3) 0.024(7) Uiso 1 1 d
H9 H 0.318(6) -0.594(3) 0.167(3) 0.022(7) Uiso 1 1 d
C3 C 0.1768(4) -0.4010(2) 0.1883(2) 0.0104(4) Uani 1 1 d
H10 H -0.007(5) -0.413(2) 0.159(2) 0.008(6) Uiso 1 1 d
H11 H 0.187(6) -0.336(3) 0.258(3) 0.021(7) Uiso 1 1 d
C4 C 0.3139(4) -0.34712(19) 0.0779(2) 0.0096(4) Uani 1 1 d
H12 H 0.520(6) -0.340(2) 0.102(2) 0.013(6) Uiso 1 1 d
H13 H 0.281(6) -0.404(3) 0.006(3) 0.024(7) Uiso 1 1 d
H1 H 0.016(6) 0.069(3) 0.739(3) 0.020(7) Uiso 1 1 d
H2 H 0.123(6) 0.112(3) 0.624(3) 0.023(7) Uiso 1 1 d
H3 H 0.148(6) -0.025(3) 0.669(3) 0.027(8) Uiso 1 1 d
H4 H 0.326(7) 0.077(3) 0.741(3) 0.039(9) Uiso 1 1 d
N1 N 0.1504(4) 0.05849(19) 0.69296(18) 0.0118(3) Uani 1 1 d

loop_
_atom_site_aniso_label
_atom_site_aniso_U_11
_atom_site_aniso_U_22
_atom_site_aniso_U_33
_atom_site_aniso_U_23
_atom_site_aniso_U_13
_atom_site_aniso_U_12
Zn1 0.00781(13) 0.00744(12) 0.00769(12) 0.00216(8) 0.00120(8) -0.00020(8)
P1 0.0091(2) 0.0080(2) 0.0073(2) 0.00213(17) 0.00146(18) 0.00037(18)
P2 0.0059(2) 0.0061(2) 0.0082(2) 0.00258(17) 0.00071(18) -0.00009(17)
O1 0.0109(8) 0.0200(8) 0.0148(7) -0.0045(6) -0.0016(6) 0.0020(6)
O2 0.0119(7) 0.0163(7) 0.0149(7) 0.0083(6) 0.0037(6) 0.0015(6)
O3 0.0196(8) 0.0118(7) 0.0094(7) 0.0000(5) 0.0019(6) 0.0016(6)
O4 0.0080(7) 0.0127(7) 0.0123(7) 0.0061(5) 0.0007(5) 0.0000(5)
O5 0.0134(7) 0.0063(6) 0.0105(7) 0.0013(5) -0.0007(5) -0.0008(5)
O6 0.0081(7) 0.0134(7) 0.0095(7) 0.0046(5) 0.0011(5) -0.0007(5)
C1 0.0124(10) 0.0104(9) 0.0165(10) 0.0066(8) 0.0052(8) 0.0023(8)
C2 0.0123(10) 0.0098(9) 0.0139(10) 0.0039(7) 0.0034(8) 0.0018(7)
C3 0.0103(10) 0.0088(9) 0.0128(9) 0.0047(7) 0.0026(8) 0.0011(7)
C4 0.0109(10) 0.0074(9) 0.0114(9) 0.0030(7) 0.0034(8) 0.0008(7)
N1 0.0130(9) 0.0108(9) 0.0120(8) 0.0047(7) 0.0019(7) -0.0007(7)

loop_
_atom_type_symbol
_atom_type_description
_atom_type_scat_dispersion_real
_atom_type_scat_dispersion_imag
_atom_type_scat_source
C C 0.0033 0.0016 'International Tables Vol C Tables 4.2.6.8 and 6.1.1.4'
H H 0.0000 0.0000 'International Tables Vol C Tables 4.2.6.8 and 6.1.1.4'
O O 0.0106 0.0060 'International Tables Vol C Tables 4.2.6.8 and 6.1.1.4'
P P 0.1023 0.0942 'International Tables Vol C Tables 4.2.6.8 and 6.1.1.4'
Zn Zn 0.2839 1.4301 'International Tables Vol C Tables 4.2.6.8 and 6.1.1.4'
N N 0.0061 0.0033 'International Tables Vol C Tables 4.2.6.8 and 6.1.1.4'

loop_
_geom_angle_atom_site_label_1
_geom_angle_atom_site_label_2
_geom_angle_atom_site_label_3
_geom_angle
_geom_angle_site_symmetry_1
_geom_angle_site_symmetry_3
O4 Zn1 O3 124.59(7) . .
O4 Zn1 O6 103.03(6) . 2_655
O3 Zn1 O6 106.13(6) . 2_655
O4 Zn1 O5 118.80(6) . .
O3 Zn1 O5 94.59(6) . .
O6 Zn1 O5 108.75(6) 2_655 .
O3 P1 O2 114.14(9) . .
O3 P1 O1 107.56(9) . .
O2 P1 O1 108.67(9) . .
O3 P1 C1 111.41(10) . .
O2 P1 C1 107.43(9) . .
O1 P1 C1 107.41(10) . .
O6 P2 O4 109.52(8) . 2
O6 P2 O5 112.41(8) . .
O4 P2 O5 109.99(8) 2 .
O6 P2 C4 111.05(9) . .
O4 P2 C4 107.27(9) 2 .
O5 P2 C4 106.43(9) . .
P1 O3 Zn1 146.46(10) . .
P2 O4 Zn1 120.32(8) 2 .
P2 O5 Zn1 124.95(8) . .
P2 O6 Zn1 125.66(8) . 2_655
C2 C1 P1 117.41(15) 1_565 .
C3 C2 C1 110.72(17) . 1_545
C2 C3 C4 113.46(17) . .
C3 C4 P2 113.00(14) . .

loop_
_geom_bond_atom_site_label_1
_geom_bond_atom_site_label_2
_geom_bond_distance
_geom_bond_site_symmetry_2
Zn1 O4 1.9188(15) .
Zn1 O3 1.9251(16) .
Zn1 O6 1.9379(16) 2_655
Zn1 O5 1.9772(15) .
P1 O3 1.5097(15) .
P1 O2 1.5135(16) .
P1 O1 1.5799(16) .
P1 C1 1.793(2) .
P2 O6 1.5261(15) .
P2 O4 1.5279(16) 2
P2 O5 1.5422(14) .
P2 C4 1.798(2) .
O4 P2 1.5279(16) 2
O6 Zn1 1.9379(16) 2_655
C1 C2 1.534(3) 1_565
C2 C3 1.525(3) .
C2 C1 1.534(3) 1_545
C3 C4 1.531(3) .

loop_
_geom_hbond_atom_site_label_D
_geom_hbond_atom_site_label_H
_geom_hbond_atom_site_label_A
_geom_hbond_distance_DH
_geom_hbond_distance_HA
_geom_hbond_distance_DA
_geom_hbond_angle_DHA
_geom_hbond_site_symmetry_A
N1 H1 O5 0.87(3) 2.13(3) 3.006(3) 177(3) 2_556
N1 H2 O2 0.91(3) 1.88(3) 2.775(2) 171(3) .
N1 H3 O2 0.86(3) 2.33(3) 3.108(3) 151(3) 2_556
N1 H4 O5 0.94(3) 2.02(3) 2.952(2) 170(3) 2_656
